data_7236866
loop_
_publ_author_name
'Song, Yunxia'
'Luo, Min'
'Zhao, Dan'
'Peng, Guang'
'Lin, Chensheng'
'Ye, Ning'

_publ_section_title
;
 Explorations of new UV nonlinear optical materials in the
 Na2CO3--CaCO3system
;
_journal_issue 34
_journal_name_full 'Journal of Materials Chemistry C'
_journal_page_first 8758
_journal_paper_doi 10.1039/C7TC02789C
_journal_volume 5
_journal_year 2017
_chemical_formula_sum 'C8 Ca5 Li0 Na6 O24'
_chemical_formula_weight 818.42
_space_group_crystal_system hexagonal
_space_group_IT_number 186
_space_group_name_Hall 'P 6c -2c'
_space_group_name_H-M_alt 'P 63 m c'
_atom_sites_solution_primary direct
_atom_sites_solution_secondary difmap
_audit_creation_method SHELXL-97
_audit_update_record
;
2017-06-22 deposited with the CCDC.
2017-07-27 downloaded from the CCDC.
;
_cell_angle_alpha 90.00
_cell_angle_beta 90.00
_cell_angle_gamma 120.00
_cell_formula_units_Z 2
_cell_length_a 10.0708(19)
_cell_length_b 10.0708(19)
_cell_length_c 12.604(4)
_cell_measurement_reflns_used 3081
_cell_measurement_temperature 173(2)
_cell_measurement_theta_max 27.5359
_cell_measurement_theta_min 2.3352
_cell_volume 1107.0(5)
_computing_cell_refinement 'CrystalClear (Rigaku Inc., 2008)'
_computing_data_collection 'CrystalClear (Rigaku Inc., 2008)'
_computing_data_reduction 'CrystalClear (Rigaku Inc., 2008)'
_computing_molecular_graphics 'SHELXL-97 (Sheldrick, 1997)'
_computing_publication_material 'SHELXL-97 (Sheldrick, 1997)'
_computing_structure_refinement 'SHELXL-97 (Sheldrick, 1997)'
_computing_structure_solution 'SHELXS-97 (Sheldrick, 1990)'
_diffrn_ambient_temperature 173(2)
_diffrn_detector_area_resol_mean 28.5714
_diffrn_measured_fraction_theta_full 0.998
_diffrn_measured_fraction_theta_max 0.998
_diffrn_measurement_device
;
Saturn724+ (2x2 bin mode)
;
_diffrn_measurement_method CCD_Profile_fitting
_diffrn_radiation_monochromator graphite
_diffrn_radiation_source 'fine-focus sealed tube'
_diffrn_radiation_type MoK\a
_diffrn_radiation_wavelength 0.71073
_diffrn_reflns_av_R_equivalents 0.1580
_diffrn_reflns_av_sigmaI/netI 0.1037
_diffrn_reflns_limit_h_max 13
_diffrn_reflns_limit_h_min -13
_diffrn_reflns_limit_k_max 13
_diffrn_reflns_limit_k_min -13
_diffrn_reflns_limit_l_max 16
_diffrn_reflns_limit_l_min -16
_diffrn_reflns_number 8186
_diffrn_reflns_theta_full 27.49
_diffrn_reflns_theta_max 27.49
_diffrn_reflns_theta_min 2.34
_exptl_absorpt_coefficient_mu 1.449
_exptl_absorpt_correction_T_max 1.0000
_exptl_absorpt_correction_T_min 0.3009
_exptl_absorpt_correction_type multi-scan
_exptl_crystal_colour White
_exptl_crystal_density_diffrn 2.455
_exptl_crystal_density_method 'not measured'
_exptl_crystal_description Prism
_exptl_crystal_F_000 812
_exptl_crystal_size_max 0.2000
_exptl_crystal_size_mid 0.1000
_exptl_crystal_size_min 0.1000
_refine_diff_density_max 1.649
_refine_diff_density_min -0.849
_refine_diff_density_rms 0.172
_refine_ls_abs_structure_details 'Flack H D (1983), Acta Cryst. A39, 876-881'
_refine_ls_abs_structure_Flack 0.17(19)
_refine_ls_extinction_coef 0.005(4)
_refine_ls_extinction_expression Fc^*^=kFc[1+0.001xFc^2^\l^3^/sin(2\q)]^-1/4^
_refine_ls_extinction_method SHELXL
_refine_ls_goodness_of_fit_ref 1.292
_refine_ls_matrix_type full
_refine_ls_number_parameters 89
_refine_ls_number_reflns 985
_refine_ls_number_restraints 1
_refine_ls_restrained_S_all 1.292
_refine_ls_R_factor_all 0.0918
_refine_ls_R_factor_gt 0.0756
_refine_ls_shift/su_max 0.000
_refine_ls_shift/su_mean 0.000
_refine_ls_structure_factor_coef Fsqd
_refine_ls_weighting_details 'calc w=1/[\s^2^(Fo^2^)+(0.1254P)^2^+0.4702P] where P=(Fo^2^+2Fc^2^)/3'
_refine_ls_weighting_scheme calc
_refine_ls_wR_factor_gt 0.2390
_refine_ls_wR_factor_ref 0.2479
_reflns_number_gt 828
_reflns_number_total 985
_reflns_threshold_expression >2sigma(I)
_cod_data_source_file c7tc02789c2.cif
_cod_data_source_block 1
_cod_depositor_comments
;
The following automatic conversions were performed:

data item '_exptl_absorpt_correction_type' value 'Multi-scan' was
changed to 'multi-scan' in accordance with the
/home/saulius/struct/COD-crude-data/automatic-downloads/DataCite-retrospective/RSC/depositions/lib/dictionaries/cif_core.dic
dictionary named 'cif_core.dic' version 2.4.2 last updated on
2011-04-26.

Automatic conversion script
Id: cif_fix_values 6909 2019-04-08 15:41:33Z antanas 
;
_cod_database_code 7236866

loop_
_symmetry_equiv_pos_as_xyz
'x, y, z'
'x-y, x, z+1/2'
'-y, x-y, z'
'-x, -y, z+1/2'
'-x+y, -x, z'
'y, -x+y, z+1/2'
'-x+y, y, z'
'x, x-y, z'
'-y, -x, z'
'y, x, z+1/2'
'x-y, -y, z+1/2'
'-x, -x+y, z+1/2'

loop_
_atom_site_label
_atom_site_type_symbol
_atom_site_fract_x
_atom_site_fract_y
_atom_site_fract_z
_atom_site_U_iso_or_equiv
_atom_site_adp_type
_atom_site_occupancy
_atom_site_symmetry_multiplicity
_atom_site_calc_flag
_atom_site_refinement_flags
Ca1 Ca 1.0000 1.0000 0.6381(4) 0.0201(10) Uani 1 6 d S
Ca2 Ca 1.1485(3) 0.8515(3) 0.4587(5) 0.0487(14) Uani 0.33 2 d SP
Na2 Na 1.1485(3) 0.8515(3) 0.4587(5) 0.0487(14) Uani 0.67 2 d SP
Ca3 Ca 0.9943(3) 0.49714(13) 0.5742(3) 0.0210(7) Uani 1 2 d S
Na1 Na 1.18423(16) 0.81577(16) 0.7511(3) 0.0051(8) Uani 1 2 d S
Na3 Na 1.3333 0.6667 0.3288(17) 0.100(5) Uani 1 6 d S
C1 C 1.3333 0.6667 0.5666(17) 0.021(4) Uani 1 6 d S
C2 C 1.4823(8) 0.9646(16) 0.8501(11) 0.026(3) Uani 1 2 d S
C3 C 0.8328(6) 0.6656(12) 0.6172(10) 0.018(2) Uani 1 2 d S
C4 C 1.0000 1.0000 0.8597(16) 0.016(5) Uani 1 6 d S
O1 O 1.2600(4) 0.7400(4) 0.5650(7) 0.0219(18) Uani 1 2 d S
O2 O 0.7604(5) 0.5208(10) 0.6106(9) 0.031(2) Uani 1 2 d S
O3 O 1.3808(8) 0.9790(9) 0.8970(7) 0.043(2) Uani 1 1 d .
O4 O 1.4584(5) 0.9167(10) 0.7516(7) 0.0272(18) Uani 1 2 d S
O5 O 0.9803(6) 0.7400(6) 0.6191(6) 0.0235(15) Uani 1 1 d .
O6 O 1.0000 1.0000 0.9575(17) 0.046(5) Uani 1 6 d S
O7 O 1.0589(19) 1.118(4) 0.816(3) 0.051(8) Uiso 0.33 2 d SP
O8 O 1.117(5) 1.059(3) 0.805(4) 0.091(14) Uiso 0.33 2 d SP

loop_
_atom_site_aniso_label
_atom_site_aniso_U_11
_atom_site_aniso_U_22
_atom_site_aniso_U_33
_atom_site_aniso_U_23
_atom_site_aniso_U_13
_atom_site_aniso_U_12
Ca1 0.0200(14) 0.0200(14) 0.020(3) 0.000 0.000 0.0100(7)
Ca2 0.0413(18) 0.0413(18) 0.061(4) -0.0016(12) 0.0016(12) 0.019(2)
Na2 0.0413(18) 0.0413(18) 0.061(4) -0.0016(12) 0.0016(12) 0.019(2)
Ca3 0.0202(11) 0.0208(10) 0.0218(15) -0.0006(4) -0.0013(9) 0.0101(5)
Na1 0.0042(11) 0.0042(11) 0.0088(17) 0.0007(7) -0.0007(7) 0.0036(12)
Na3 0.101(8) 0.101(8) 0.098(14) 0.000 0.000 0.050(4)
C1 0.016(5) 0.016(5) 0.029(10) 0.000 0.000 0.008(2)
C2 0.033(5) 0.023(5) 0.018(7) -0.005(5) -0.002(2) 0.012(3)
C3 0.021(4) 0.019(5) 0.013(6) 0.006(4) 0.003(2) 0.009(2)
C4 0.021(7) 0.021(7) 0.006(11) 0.000 0.000 0.010(3)
O1 0.016(3) 0.016(3) 0.032(5) -0.0009(17) 0.0009(17) 0.007(3)
O2 0.020(3) 0.017(4) 0.055(6) -0.004(4) -0.002(2) 0.0087(19)
O3 0.050(5) 0.060(5) 0.037(5) -0.003(4) 0.006(4) 0.041(4)
O4 0.030(3) 0.034(4) 0.020(4) -0.004(4) -0.002(2) 0.017(2)
O5 0.014(2) 0.015(3) 0.037(4) 0.000(3) 0.001(3) 0.004(2)
O6 0.064(8) 0.064(8) 0.011(9) 0.000 0.000 0.032(4)

loop_
_atom_type_symbol
_atom_type_description
_atom_type_scat_dispersion_real
_atom_type_scat_dispersion_imag
_atom_type_scat_source
C C 0.0033 0.0016 'International Tables Vol C Tables 4.2.6.8 and 6.1.1.4'
Li Li -0.0003 0.0001 'International Tables Vol C Tables 4.2.6.8 and 6.1.1.4'
O O 0.0106 0.0060 'International Tables Vol C Tables 4.2.6.8 and 6.1.1.4'
Na Na 0.0362 0.0249 'International Tables Vol C Tables 4.2.6.8 and 6.1.1.4'
Ca Ca 0.2262 0.3064 'International Tables Vol C Tables 4.2.6.8 and 6.1.1.4'

loop_
_geom_angle_atom_site_label_1
_geom_angle_atom_site_label_2
_geom_angle_atom_site_label_3
_geom_angle
_geom_angle_site_symmetry_1
_geom_angle_site_symmetry_3
O6 Ca1 O8 154.1(13) 2_654 .
O6 Ca1 O8 154.1(12) 2_654 3_765
O8 Ca1 O8 44(2) . 3_765
O6 Ca1 O8 154.1(13) 2_654 5_675
O8 Ca1 O8 44(2) . 5_675
O8 Ca1 O8 44(2) 3_765 5_675
O6 Ca1 O7 155.3(8) 2_654 .
O8 Ca1 O7 24.7(7) . .
O8 Ca1 O7 24.7(7) 3_765 .
O8 Ca1 O7 50.6(14) 5_675 .
O6 Ca1 O7 155.3(8) 2_654 5_675
O8 Ca1 O7 24.7(7) . 5_675
O8 Ca1 O7 50.6(14) 3_765 5_675
O8 Ca1 O7 24.7(7) 5_675 5_675
O7 Ca1 O7 42.4(13) . 5_675
O6 Ca1 O7 155.3(8) 2_654 3_765
O8 Ca1 O7 50.6(14) . 3_765
O8 Ca1 O7 24.7(7) 3_765 3_765
O8 Ca1 O7 24.7(7) 5_675 3_765
O7 Ca1 O7 42.4(13) . 3_765
O7 Ca1 O7 42.4(13) 5_675 3_765
O6 Ca1 O5 84.6(2) 2_654 7_655
O8 Ca1 O5 116.5(10) . 7_655
O8 Ca1 O5 96.6(2) 3_765 7_655
O8 Ca1 O5 72.2(11) 5_675 7_655
O7 Ca1 O5 117.3(7) . 7_655
O7 Ca1 O5 93.3(2) 5_675 7_655
O7 Ca1 O5 75.0(7) 3_765 7_655
O6 Ca1 O5 84.6(2) 2_654 3_765
O8 Ca1 O5 72.2(11) . 3_765
O8 Ca1 O5 96.6(2) 3_765 3_765
O8 Ca1 O5 116.5(10) 5_675 3_765
O7 Ca1 O5 75.0(7) . 3_765
O7 Ca1 O5 93.3(2) 5_675 3_765
O7 Ca1 O5 117.3(7) 3_765 3_765
O5 Ca1 O5 166.7(4) 7_655 3_765
O6 Ca1 O5 84.6(2) 2_654 5_675
O8 Ca1 O5 116.5(10) . 5_675
O8 Ca1 O5 72.2(11) 3_765 5_675
O8 Ca1 O5 96.6(2) 5_675 5_675
O7 Ca1 O5 93.3(2) . 5_675
O7 Ca1 O5 117.3(7) 5_675 5_675
O7 Ca1 O5 75.0(7) 3_765 5_675
O5 Ca1 O5 67.5(2) 7_655 5_675
O5 Ca1 O5 119.12(7) 3_765 5_675
O6 Ca1 O5 84.6(2) 2_654 9_775
O8 Ca1 O5 72.2(11) . 9_775
O8 Ca1 O5 116.5(10) 3_765 9_775
O8 Ca1 O5 96.6(2) 5_675 9_775
O7 Ca1 O5 93.3(2) . 9_775
O7 Ca1 O5 75.0(7) 5_675 9_775
O7 Ca1 O5 117.3(7) 3_765 9_775
O5 Ca1 O5 119.12(7) 7_655 9_775
O5 Ca1 O5 51.9(2) 3_765 9_775
O5 Ca1 O5 166.7(4) 5_675 9_775
O6 Ca1 O5 84.6(2) 2_654 .
O8 Ca1 O5 96.6(2) . .
O8 Ca1 O5 116.5(10) 3_765 .
O8 Ca1 O5 72.2(11) 5_675 .
O7 Ca1 O5 117.3(7) . .
O7 Ca1 O5 75.0(7) 5_675 .
O7 Ca1 O5 93.3(2) 3_765 .
O5 Ca1 O5 51.9(2) 7_655 .
O5 Ca1 O5 119.12(7) 3_765 .
O5 Ca1 O5 119.12(7) 5_675 .
O5 Ca1 O5 67.5(2) 9_775 .
O1 Ca2 O3 86.1(2) . 6_564
O1 Ca2 O3 86.1(2) . 11_674
O3 Ca2 O3 126.8(5) 6_564 11_674
O1 Ca2 O8 163.6(13) . 6_564
O3 Ca2 O8 86.6(6) 6_564 6_564
O3 Ca2 O8 86.6(6) 11_674 6_564
O1 Ca2 O5 72.9(3) . 9_775
O3 Ca2 O5 145.5(4) 6_564 9_775
O3 Ca2 O5 79.7(3) 11_674 9_775
O8 Ca2 O5 120.1(10) 6_564 9_775
O1 Ca2 O5 72.9(3) . .
O3 Ca2 O5 79.7(3) 6_564 .
O3 Ca2 O5 145.5(4) 11_674 .
O8 Ca2 O5 120.1(10) 6_564 .
O5 Ca2 O5 68.2(3) 9_775 .
O1 Ca2 O6 145.8(6) . 2_654
O3 Ca2 O6 107.8(3) 6_564 2_654
O3 Ca2 O6 107.8(3) 11_674 2_654
O8 Ca2 O6 50.6(13) 6_564 2_654
O5 Ca2 O6 78.9(4) 9_775 2_654
O5 Ca2 O6 78.9(4) . 2_654
O1 Ca2 C4 171.2(5) . 2_654
O3 Ca2 C4 97.8(3) 6_564 2_654
O3 Ca2 C4 97.8(3) 11_674 2_654
O8 Ca2 C4 25.3(13) 6_564 2_654
O5 Ca2 C4 99.9(3) 9_775 2_654
O5 Ca2 C4 99.9(3) . 2_654
O6 Ca2 C4 25.4(6) 2_654 2_654
O1 Ca2 O7 161.0(7) . 4_774
O3 Ca2 O7 75.0(7) 6_564 4_774
O3 Ca2 O7 107.0(7) 11_674 4_774
O8 Ca2 O7 20.4(7) 6_564 4_774
O5 Ca2 O7 122.2(7) 9_775 4_774
O5 Ca2 O7 100.8(6) . 4_774
O6 Ca2 O7 43.8(8) 2_654 4_774
C4 Ca2 O7 23.4(7) 2_654 4_774
O1 Ca2 O7 161.0(7) . 6_564
O3 Ca2 O7 107.0(7) 6_564 6_564
O3 Ca2 O7 75.0(7) 11_674 6_564
O8 Ca2 O7 20.4(7) 6_564 6_564
O5 Ca2 O7 100.8(6) 9_775 6_564
O5 Ca2 O7 122.2(7) . 6_564
O6 Ca2 O7 43.8(8) 2_654 6_564
C4 Ca2 O7 23.4(7) 2_654 6_564
O7 Ca2 O7 35.9(12) 4_774 6_564
O1 Ca2 Ca3 48.61(9) . .
O3 Ca2 Ca3 46.7(2) 6_564 .
O3 Ca2 Ca3 130.6(3) 11_674 .
O8 Ca2 Ca3 130.7(2) 6_564 .
O5 Ca2 Ca3 100.2(3) 9_775 .
O5 Ca2 Ca3 48.63(15) . .
O6 Ca2 Ca3 120.8(3) 2_654 .
C4 Ca2 Ca3 130.08(11) 2_654 .
O7 Ca2 Ca3 113.7(6) 4_774 .
O7 Ca2 Ca3 149.5(6) 6_564 .
O1 Ca2 Ca3 48.61(9) . 5_775
O3 Ca2 Ca3 130.6(3) 6_564 5_775
O3 Ca2 Ca3 46.7(2) 11_674 5_775
O8 Ca2 Ca3 130.7(2) 6_564 5_775
O5 Ca2 Ca3 48.63(15) 9_775 5_775
O5 Ca2 Ca3 100.2(3) . 5_775
O6 Ca2 Ca3 120.8(3) 2_654 5_775
C4 Ca2 Ca3 130.08(11) 2_654 5_775
O7 Ca2 Ca3 149.5(6) 4_774 5_775
O7 Ca2 Ca3 113.7(6) 6_564 5_775
Ca3 Ca2 Ca3 96.79(18) . 5_775
O4 Ca3 O3 149.8(2) 3_755 6_564
O4 Ca3 O3 149.83(19) 3_755 10_544
O3 Ca3 O3 52.1(3) 6_564 10_544
O4 Ca3 O2 95.4(3) 3_755 .
O3 Ca3 O2 82.7(3) 6_564 .
O3 Ca3 O2 111.5(3) 10_544 .
O4 Ca3 O2 95.4(3) 3_755 5_665
O3 Ca3 O2 111.5(3) 6_564 5_665
O3 Ca3 O2 82.7(3) 10_544 5_665
O2 Ca3 O2 68.2(4) . 5_665
O4 Ca3 O1 75.3(3) 3_755 .
O3 Ca3 O1 79.5(3) 6_564 .
O3 Ca3 O1 101.4(3) 10_544 .
O2 Ca3 O1 119.7(2) . .
O2 Ca3 O1 167.9(3) 5_665 .
O4 Ca3 O1 75.3(3) 3_755 3_755
O3 Ca3 O1 101.4(3) 6_564 3_755
O3 Ca3 O1 79.5(3) 10_544 3_755
O2 Ca3 O1 167.9(3) . 3_755
O2 Ca3 O1 119.7(2) 5_665 3_755
O1 Ca3 O1 51.0(3) . 3_755
O4 Ca3 O5 78.97(18) 3_755 .
O3 Ca3 O5 76.4(2) 6_564 .
O3 Ca3 O5 128.5(3) 10_544 .
O2 Ca3 O5 51.4(2) . .
O2 Ca3 O5 117.9(3) 5_665 .
O1 Ca3 O5 68.5(2) . .
O1 Ca3 O5 118.2(2) 3_755 .
O4 Ca3 O5 78.97(18) 3_755 8
O3 Ca3 O5 128.5(3) 6_564 8
O3 Ca3 O5 76.4(2) 10_544 8
O2 Ca3 O5 117.9(3) . 8
O2 Ca3 O5 51.4(2) 5_665 8
O1 Ca3 O5 118.2(2) . 8
O1 Ca3 O5 68.5(2) 3_755 8
O5 Ca3 O5 154.1(4) . 8
O4 Ca3 C2 166.1(4) 3_755 6_564
O3 Ca3 C2 26.13(16) 6_564 6_564
O3 Ca3 C2 26.13(16) 10_544 6_564
O2 Ca3 C2 96.1(4) . 6_564
O2 Ca3 C2 96.1(4) 5_665 6_564
O1 Ca3 C2 92.2(4) . 6_564
O1 Ca3 C2 92.2(4) 3_755 6_564
O5 Ca3 C2 102.34(19) . 6_564
O5 Ca3 C2 102.34(19) 8 6_564
O4 Ca3 C3 89.0(3) 3_755 .
O3 Ca3 C3 76.3(3) 6_564 .
O3 Ca3 C3 121.1(3) 10_544 .
O2 Ca3 C3 25.5(3) . .
O2 Ca3 C3 93.3(3) 5_665 .
O1 Ca3 C3 94.2(2) . .
O1 Ca3 C3 144.2(3) 3_755 .
O5 Ca3 C3 26.0(2) . .
O5 Ca3 C3 140.5(3) 8 .
C2 Ca3 C3 98.1(3) 6_564 .
O4 Ca3 C3 89.0(3) 3_755 5_665
O3 Ca3 C3 121.1(3) 6_564 5_665
O3 Ca3 C3 76.3(3) 10_544 5_665
O2 Ca3 C3 93.3(3) . 5_665
O2 Ca3 C3 25.5(3) 5_665 5_665
O1 Ca3 C3 144.2(3) . 5_665
O1 Ca3 C3 94.2(2) 3_755 5_665
O5 Ca3 C3 140.5(3) . 5_665
O5 Ca3 C3 26.0(2) 8 5_665
C2 Ca3 C3 98.1(3) 6_564 5_665
C3 Ca3 C3 118.0(4) . 5_665
O7 Na1 O4 125.8(3) 5_675 .
O7 Na1 O4 125.8(3) 5_675 3_755
O4 Na1 O4 102.7(4) . 3_755
O7 Na1 O5 79.0(8) 5_675 .
O4 Na1 O5 137.4(3) . .
O4 Na1 O5 80.7(3) 3_755 .
O7 Na1 O5 79.0(8) 5_675 9_775
O4 Na1 O5 80.7(3) . 9_775
O4 Na1 O5 137.4(3) 3_755 9_775
O5 Na1 O5 70.2(3) . 9_775
O7 Na1 O3 81.8(7) 5_675 .
O4 Na1 O3 52.0(3) . .
O4 Na1 O3 118.2(3) 3_755 .
O5 Na1 O3 158.9(2) . .
O5 Na1 O3 97.5(2) 9_775 .
O7 Na1 O3 81.8(7) 5_675 9_775
O4 Na1 O3 118.2(3) . 9_775
O4 Na1 O3 52.0(3) 3_755 9_775
O5 Na1 O3 97.5(2) . 9_775
O5 Na1 O3 158.9(2) 9_775 9_775
O3 Na1 O3 88.4(4) . 9_775
O7 Na1 O1 139.8(9) 5_675 .
O4 Na1 O1 72.3(2) . .
O4 Na1 O1 72.3(2) 3_755 .
O5 Na1 O1 68.5(2) . .
O5 Na1 O1 68.5(2) 9_775 .
O3 Na1 O1 124.2(2) . .
O3 Na1 O1 124.2(2) 9_775 .
O7 Na1 C2 105.8(6) 5_675 3_755
O4 Na1 C2 109.0(3) . 3_755
O4 Na1 C2 26.8(3) 3_755 3_755
O5 Na1 C2 92.9(3) . 3_755
O5 Na1 C2 161.6(4) 9_775 3_755
O3 Na1 C2 100.8(4) . 3_755
O3 Na1 C2 25.7(3) 9_775 3_755
O1 Na1 C2 98.9(3) . 3_755
O7 Na1 C2 105.8(6) 5_675 .
O4 Na1 C2 26.8(3) . .
O4 Na1 C2 109.0(3) 3_755 .
O5 Na1 C2 161.6(4) . .
O5 Na1 C2 92.9(3) 9_775 .
O3 Na1 C2 25.7(3) . .
O3 Na1 C2 100.8(4) 9_775 .
O1 Na1 C2 98.9(3) . .
C2 Na1 C2 102.6(6) 3_755 .
O7 Na1 O8 18.7(9) 5_675 5_675
O4 Na1 O8 144.4(10) . 5_675
O4 Na1 O8 109.8(9) 3_755 5_675
O5 Na1 O8 64.1(11) . 5_675
O5 Na1 O8 85.0(10) 9_775 5_675
O3 Na1 O8 98.6(10) . 5_675
O3 Na1 O8 74.1(10) 9_775 5_675
O1 Na1 O8 131.1(11) . 5_675
C2 Na1 O8 94.5(10) 3_755 5_675
C2 Na1 O8 123.5(10) . 5_675
O7 Na1 O8 18.7(9) 5_675 .
O4 Na1 O8 109.8(9) . .
O4 Na1 O8 144.4(10) 3_755 .
O5 Na1 O8 85.0(10) . .
O5 Na1 O8 64.1(11) 9_775 .
O3 Na1 O8 74.1(10) . .
O3 Na1 O8 98.6(10) 9_775 .
O1 Na1 O8 131.1(11) . .
C2 Na1 O8 123.5(10) 3_755 .
C2 Na1 O8 94.5(10) . .
O8 Na1 O8 35.3(18) 5_675 .
C1 Na3 Ca2 63.1(3) . .
C1 Na3 Na2 63.1(3) . 5_775
Ca2 Na3 Na2 101.1(4) . 5_775
C1 Na3 Ca2 63.1(3) . 5_775
Ca2 Na3 Ca2 101.1(4) . 5_775
Na2 Na3 Ca2 0.0(2) 5_775 5_775
C1 Na3 Na2 63.1(3) . 3_755
Ca2 Na3 Na2 101.1(4) . 3_755
Na2 Na3 Na2 101.1(4) 5_775 3_755
Ca2 Na3 Na2 101.1(4) 5_775 3_755
C1 Na3 Ca2 63.1(3) . 3_755
Ca2 Na3 Ca2 101.1(4) . 3_755
Na2 Na3 Ca2 101.1(4) 5_775 3_755
Ca2 Na3 Ca2 101.1(4) 5_775 3_755
Na2 Na3 Ca2 0.00(9) 3_755 3_755
C1 Na3 Ca3 43.7(2) . 5_775
Ca2 Na3 Ca3 50.6(2) . 5_775
Na2 Na3 Ca3 50.6(2) 5_775 5_775
Ca2 Na3 Ca3 50.6(2) 5_775 5_775
Na2 Na3 Ca3 106.8(5) 3_755 5_775
Ca2 Na3 Ca3 106.8(5) 3_755 5_775
C1 Na3 Ca3 43.7(2) . .
Ca2 Na3 Ca3 50.6(2) . .
Na2 Na3 Ca3 106.8(5) 5_775 .
Ca2 Na3 Ca3 106.8(5) 5_775 .
Na2 Na3 Ca3 50.6(2) 3_755 .
Ca2 Na3 Ca3 50.6(2) 3_755 .
Ca3 Na3 Ca3 73.5(3) 5_775 .
C1 Na3 Ca3 43.7(2) . 3_755
Ca2 Na3 Ca3 106.8(5) . 3_755
Na2 Na3 Ca3 50.6(2) 5_775 3_755
Ca2 Na3 Ca3 50.6(2) 5_775 3_755
Na2 Na3 Ca3 50.6(2) 3_755 3_755
Ca2 Na3 Ca3 50.6(2) 3_755 3_755
Ca3 Na3 Ca3 73.5(3) 5_775 3_755
Ca3 Na3 Ca3 73.5(3) . 3_755
C1 Na3 Ca3 138.31(19) . 4_764
Ca2 Na3 Ca3 92.38(16) . 4_764
Na2 Na3 Ca3 158.6(5) 5_775 4_764
Ca2 Na3 Ca3 158.6(5) 5_775 4_764
Na2 Na3 Ca3 92.38(16) 3_755 4_764
Ca2 Na3 Ca3 92.38(16) 3_755 4_764
Ca3 Na3 Ca3 140.32(2) 5_775 4_764
Ca3 Na3 Ca3 94.60(2) . 4_764
Ca3 Na3 Ca3 140.32(2) 3_755 4_764
C1 Na3 Ca3 138.31(19) . 2_654
Ca2 Na3 Ca3 92.38(16) . 2_654
Na2 Na3 Ca3 92.38(16) 5_775 2_654
Ca2 Na3 Ca3 92.38(16) 5_775 2_654
Na2 Na3 Ca3 158.6(5) 3_755 2_654
Ca2 Na3 Ca3 158.6(5) 3_755 2_654
Ca3 Na3 Ca3 94.60(2) 5_775 2_654
Ca3 Na3 Ca3 140.32(2) . 2_654
Ca3 Na3 Ca3 140.32(2) 3_755 2_654
Ca3 Na3 Ca3 70.3(3) 4_764 2_654
O1 C1 O1 119.98(6) . 5_775
O1 C1 O1 119.98(6) . 3_755
O1 C1 O1 119.98(6) 5_775 3_755
O1 C1 Ca3 60.05(4) . 5_775
O1 C1 Ca3 60.05(3) 5_775 5_775
O1 C1 Ca3 179.0(15) 3_755 5_775
O1 C1 Ca3 60.05(4) . .
O1 C1 Ca3 179.0(14) 5_775 .
O1 C1 Ca3 60.05(4) 3_755 .
Ca3 C1 Ca3 119.89(5) 5_775 .
O1 C1 Ca3 179.0(15) . 3_755
O1 C1 Ca3 60.05(4) 5_775 3_755
O1 C1 Ca3 60.05(4) 3_755 3_755
Ca3 C1 Ca3 119.89(5) 5_775 3_755
Ca3 C1 Ca3 119.89(5) . 3_755
O1 C1 Na3 89.1(10) . .
O1 C1 Na3 89.1(10) 5_775 .
O1 C1 Na3 89.1(10) 3_755 .
Ca3 C1 Na3 91.9(4) 5_775 .
Ca3 C1 Na3 91.9(4) . .
Ca3 C1 Na3 91.9(4) 3_755 .
O3 C2 O3 122.2(13) 7_755 .
O3 C2 O4 118.7(7) 7_755 .
O3 C2 O4 118.7(7) . .
O3 C2 Ca3 61.3(7) 7_755 2_655
O3 C2 Ca3 61.3(7) . 2_655
O4 C2 Ca3 166.7(10) . 2_655
O3 C2 Na1 64.3(5) 7_755 5_775
O3 C2 Na1 159.0(10) . 5_775
O4 C2 Na1 56.4(3) . 5_775
Ca3 C2 Na1 118.2(3) 2_655 5_775
O3 C2 Na1 159.0(10) 7_755 .
O3 C2 Na1 64.3(5) . .
O4 C2 Na1 56.4(3) . .
Ca3 C2 Na1 118.2(3) 2_655 .
Na1 C2 Na1 102.7(4) 5_775 .
O2 C3 O5 120.3(5) . .
O2 C3 O5 120.3(5) . 7_655
O5 C3 O5 119.3(10) . 7_655
O2 C3 Ca1 178.6(9) . .
O5 C3 Ca1 59.7(5) . .
O5 C3 Ca1 59.7(5) 7_655 .
O2 C3 Ca3 59.2(2) . .
O5 C3 Ca3 61.8(4) . .
O5 C3 Ca3 170.4(9) 7_655 .
Ca1 C3 Ca3 121.08(19) . .
O2 C3 Ca3 59.2(2) . 3_655
O5 C3 Ca3 170.4(9) . 3_655
O5 C3 Ca3 61.8(4) 7_655 3_655
Ca1 C3 Ca3 121.08(19) . 3_655
Ca3 C3 Ca3 115.4(4) . 3_655
O7 C4 O7 99(3) 3_765 .
O7 C4 O7 99(3) 3_765 5_675
O7 C4 O7 99(3) . 5_675
O7 C4 O8 51.0(10) 3_765 3_765
O7 C4 O8 51.0(10) . 3_765
O7 C4 O8 118(4) 5_675 3_765
O7 C4 O8 51.0(10) 3_765 5_675
O7 C4 O8 118(4) . 5_675
O7 C4 O8 51.0(10) 5_675 5_675
O8 C4 O8 92(4) 3_765 5_675
O7 C4 O8 118(4) 3_765 .
O7 C4 O8 51.0(10) . .
O7 C4 O8 51.0(10) 5_675 .
O8 C4 O8 92(4) 3_765 .
O8 C4 O8 92(4) 5_675 .
O7 C4 O6 118(2) 3_765 .
O7 C4 O6 118(2) . .
O7 C4 O6 118(2) 5_675 .
O8 C4 O6 124(3) 3_765 .
O8 C4 O6 124(3) 5_675 .
O8 C4 O6 124(3) . .
O7 C4 Ca1 62(2) 3_765 .
O7 C4 Ca1 62(2) . .
O7 C4 Ca1 62(2) 5_675 .
O8 C4 Ca1 56(3) 3_765 .
O8 C4 Ca1 56(3) 5_675 .
O8 C4 Ca1 56(3) . .
O6 C4 Ca1 180.000(10) . .
O7 C4 Ca2 177(2) 3_765 2_655
O7 C4 Ca2 79.1(12) . 2_655
O7 C4 Ca2 79.1(12) 5_675 2_655
O8 C4 Ca2 128.0(4) 3_765 2_655
O8 C4 Ca2 128.0(4) 5_675 2_655
O8 C4 Ca2 59(3) . 2_655
O6 C4 Ca2 64.3(4) . 2_655
Ca1 C4 Ca2 115.7(4) . 2_655
O7 C4 Na2 177(2) 3_765 2_655
O7 C4 Na2 79.1(12) . 2_655
O7 C4 Na2 79.1(12) 5_675 2_655
O8 C4 Na2 128.0(4) 3_765 2_655
O8 C4 Na2 128.0(4) 5_675 2_655
O8 C4 Na2 59(3) . 2_655
O6 C4 Na2 64.3(4) . 2_655
Ca1 C4 Na2 115.7(4) . 2_655
Ca2 C4 Na2 0.0(3) 2_655 2_655
O7 C4 Na2 79.1(11) 3_765 4_775
O7 C4 Na2 79.1(12) . 4_775
O7 C4 Na2 177(2) 5_675 4_775
O8 C4 Na2 59(3) 3_765 4_775
O8 C4 Na2 128.0(4) 5_675 4_775
O8 C4 Na2 128.0(4) . 4_775
O6 C4 Na2 64.3(4) . 4_775
Ca1 C4 Na2 115.7(4) . 4_775
Ca2 C4 Na2 102.6(4) 2_655 4_775
Na2 C4 Na2 102.6(4) 2_655 4_775
O7 C4 Ca2 79.1(11) 3_765 4_775
O7 C4 Ca2 79.1(12) . 4_775
O7 C4 Ca2 177(2) 5_675 4_775
O8 C4 Ca2 59(3) 3_765 4_775
O8 C4 Ca2 128.0(4) 5_675 4_775
O8 C4 Ca2 128.0(4) . 4_775
O6 C4 Ca2 64.3(4) . 4_775
Ca1 C4 Ca2 115.7(4) . 4_775
Ca2 C4 Ca2 102.6(4) 2_655 4_775
Na2 C4 Ca2 102.6(4) 2_655 4_775
Na2 C4 Ca2 0.00(7) 4_775 4_775
C1 O1 Ca2 146.3(11) . .
C1 O1 Ca3 94.42(16) . .
Ca2 O1 Ca3 87.79(17) . .
C1 O1 Ca3 94.42(16) . 5_775
Ca2 O1 Ca3 87.79(17) . 5_775
Ca3 O1 Ca3 169.7(3) . 5_775
C1 O1 Na1 118.6(11) . .
Ca2 O1 Na1 95.1(3) . .
Ca3 O1 Na1 85.6(2) . .
Ca3 O1 Na1 85.6(2) 5_775 .
C3 O2 Ca3 95.4(2) . .
C3 O2 Ca3 95.4(2) . 3_655
Ca3 O2 Ca3 157.0(5) . 3_655
C2 O3 Na2 147.2(9) . 2_655
C2 O3 Ca2 147.2(9) . 2_655
Na2 O3 Ca2 0.0(3) 2_655 2_655
C2 O3 Ca3 92.6(7) . 2_655
Na2 O3 Ca3 89.3(3) 2_655 2_655
Ca2 O3 Ca3 89.3(3) 2_655 2_655
C2 O3 Na1 90.0(7) . .
Na2 O3 Na1 104.7(3) 2_655 .
Ca2 O3 Na1 104.7(3) 2_655 .
Ca3 O3 Na1 149.3(4) 2_655 .
C2 O4 Ca3 142.3(8) . 5_775
C2 O4 Na1 96.8(4) . .
Ca3 O4 Na1 96.7(2) 5_775 .
C2 O4 Na1 96.8(4) . 5_775
Ca3 O4 Na1 96.7(2) 5_775 5_775
Na1 O4 Na1 137.3(4) . 5_775
C3 O5 Na1 137.6(7) . .
C3 O5 Ca2 124.7(7) . .
Na1 O5 Ca2 97.7(2) . .
C3 O5 Ca1 94.3(5) . .
Na1 O5 Ca1 89.6(2) . .
Ca2 O5 Ca1 85.8(2) . .
C3 O5 Ca3 92.2(5) . .
Na1 O5 Ca3 90.5(2) . .
Ca2 O5 Ca3 84.5(2) . .
Ca1 O5 Ca3 170.2(3) . .
C4 O6 Ca1 180.000(9) . 2_655
C4 O6 Na2 90.3(5) . 2_655
Ca1 O6 Na2 89.7(5) 2_655 2_655
C4 O6 Ca2 90.3(5) . 2_655
Ca1 O6 Ca2 89.7(5) 2_655 2_655
Na2 O6 Ca2 0.0(3) 2_655 2_655
C4 O6 Na2 90.3(5) . 6_565
Ca1 O6 Na2 89.7(5) 2_655 6_565
Na2 O6 Na2 119.996(11) 2_655 6_565
Ca2 O6 Na2 119.996(11) 2_655 6_565
C4 O6 Ca2 90.3(5) . 6_565
Ca1 O6 Ca2 89.7(5) 2_655 6_565
Na2 O6 Ca2 119.996(11) 2_655 6_565
Ca2 O6 Ca2 119.996(11) 2_655 6_565
Na2 O6 Ca2 0.0(3) 6_565 6_565
C4 O6 Ca2 90.3(5) . 4_775
Ca1 O6 Ca2 89.7(5) 2_655 4_775
Na2 O6 Ca2 119.996(12) 2_655 4_775
Ca2 O6 Ca2 119.996(12) 2_655 4_775
Na2 O6 Ca2 119.997(12) 6_565 4_775
Ca2 O6 Ca2 119.997(12) 6_565 4_775
C4 O6 Na2 90.3(5) . 4_775
Ca1 O6 Na2 89.7(5) 2_655 4_775
Na2 O6 Na2 119.996(12) 2_655 4_775
Ca2 O6 Na2 119.996(12) 2_655 4_775
Na2 O6 Na2 119.997(12) 6_565 4_775
Ca2 O6 Na2 119.997(12) 6_565 4_775
Ca2 O6 Na2 0.0(3) 4_775 4_775
O8 O7 O8 118(6) 3_765 .
O8 O7 C4 68(3) 3_765 .
O8 O7 C4 68(3) . .
O8 O7 O7 31(3) 3_765 3_765
O8 O7 O7 90(3) . 3_765
C4 O7 O7 40.4(13) . 3_765
O8 O7 O7 90(3) 3_765 5_675
O8 O7 O7 31(3) . 5_675
C4 O7 O7 40.4(13) . 5_675
O7 O7 O7 60.000(12) 3_765 5_675
O8 O7 Na1 115(3) 3_765 3_765
O8 O7 Na1 115(3) . 3_765
C4 O7 Na1 172(3) . 3_765
O7 O7 Na1 144.3(5) 3_765 3_765
O7 O7 Na1 144.3(5) 5_675 3_765
O8 O7 Ca1 71(3) 3_765 .
O8 O7 Ca1 71(3) . .
C4 O7 Ca1 94(2) . .
O7 O7 Ca1 68.8(7) 3_765 .
O7 O7 Ca1 68.8(7) 5_675 .
Na1 O7 Ca1 94.3(13) 3_765 .
O8 O7 Na2 57(3) 3_765 4_775
O8 O7 Na2 142(4) . 4_775
C4 O7 Na2 77.6(14) . 4_775
O7 O7 Na2 72.1(6) 3_765 4_775
O7 O7 Na2 117.9(6) 5_675 4_775
Na1 O7 Na2 97.5(8) 3_765 4_775
Ca1 O7 Na2 127.3(6) . 4_775
O8 O7 Ca2 57(3) 3_765 4_775
O8 O7 Ca2 142(4) . 4_775
C4 O7 Ca2 77.6(14) . 4_775
O7 O7 Ca2 72.1(6) 3_765 4_775
O7 O7 Ca2 117.9(6) 5_675 4_775
Na1 O7 Ca2 97.5(8) 3_765 4_775
Ca1 O7 Ca2 127.3(6) . 4_775
Na2 O7 Ca2 0.00(7) 4_775 4_775
O8 O7 Na2 142(4) 3_765 2_655
O8 O7 Na2 57(3) . 2_655
C4 O7 Na2 77.6(14) . 2_655
O7 O7 Na2 117.9(7) 3_765 2_655
O7 O7 Na2 72.1(6) 5_675 2_655
Na1 O7 Na2 97.5(8) 3_765 2_655
Ca1 O7 Na2 127.3(6) . 2_655
Na2 O7 Na2 101.8(12) 4_775 2_655
Ca2 O7 Na2 101.8(12) 4_775 2_655
O8 O7 Ca2 142(4) 3_765 2_655
O8 O7 Ca2 57(3) . 2_655
C4 O7 Ca2 77.6(14) . 2_655
O7 O7 Ca2 117.9(7) 3_765 2_655
O7 O7 Ca2 72.1(6) 5_675 2_655
Na1 O7 Ca2 97.5(8) 3_765 2_655
Ca1 O7 Ca2 127.3(6) . 2_655
Na2 O7 Ca2 101.8(12) 4_775 2_655
Ca2 O7 Ca2 101.8(12) 4_775 2_655
Na2 O7 Ca2 0.0(2) 2_655 2_655
O7 O8 O7 119(6) 5_675 .
O7 O8 C4 61(3) 5_675 .
O7 O8 C4 61(3) . .
O7 O8 Ca1 84(3) 5_675 .
O7 O8 Ca1 84(3) . .
C4 O8 Ca1 98(3) . .
O7 O8 Na2 102(3) 5_675 2_655
O7 O8 Na2 102(3) . 2_655
C4 O8 Na2 95(3) . 2_655
Ca1 O8 Na2 167(2) . 2_655
O7 O8 Ca2 102(3) 5_675 2_655
O7 O8 Ca2 102(3) . 2_655
C4 O8 Ca2 95(3) . 2_655
Ca1 O8 Ca2 167(2) . 2_655
Na2 O8 Ca2 0.00(19) 2_655 2_655
O7 O8 Na1 161(4) 5_675 3_765
O7 O8 Na1 46(2) . 3_765
C4 O8 Na1 107.2(10) . 3_765
Ca1 O8 Na1 82.9(12) . 3_765
Na2 O8 Na1 93.2(10) 2_655 3_765
Ca2 O8 Na1 93.2(10) 2_655 3_765
O7 O8 Na1 46(2) 5_675 .
O7 O8 Na1 161(4) . .
C4 O8 Na1 107.2(10) . .
Ca1 O8 Na1 82.9(12) . .
Na2 O8 Na1 93.2(10) 2_655 .
Ca2 O8 Na1 93.2(10) 2_655 .
Na1 O8 Na1 144(2) 3_765 .

loop_
_geom_bond_atom_site_label_1
_geom_bond_atom_site_label_2
_geom_bond_distance
_geom_bond_site_symmetry_2
Ca1 O6 2.28(2) 2_654
Ca1 O8 2.35(5) .
Ca1 O8 2.35(5) 3_765
Ca1 O8 2.35(5) 5_675
Ca1 O7 2.46(4) .
Ca1 O7 2.46(4) 5_675
Ca1 O7 2.46(4) 3_765
Ca1 O5 2.536(6) 7_655
Ca1 O5 2.536(6) 3_765
Ca1 O5 2.536(6) 5_675
Ca1 O5 2.536(6) 9_775
Ca1 O5 2.536(6) .
Ca2 O1 2.363(9) .
Ca2 O3 2.381(7) 6_564
Ca2 O3 2.381(7) 11_674
Ca2 O8 2.49(5) 6_564
Ca2 O5 2.513(9) 9_775
Ca2 O5 2.513(9) .
Ca2 O6 2.590(5) 2_654
Ca2 C4 2.874(10) 2_654
Ca2 O7 2.89(2) 4_774
Ca2 O7 2.89(2) 6_564
Ca2 Ca3 3.425(5) .
Ca2 Ca3 3.425(5) 5_775
Ca3 O4 2.366(10) 3_755
Ca3 O3 2.491(9) 6_564
Ca3 O3 2.491(9) 10_544
Ca3 O2 2.525(3) .
Ca3 O2 2.525(3) 5_665
Ca3 O1 2.571(2) .
Ca3 O1 2.571(2) 3_755
Ca3 O5 2.582(6) .
Ca3 O5 2.582(6) 8
Ca3 C2 2.836(14) 6_564
Ca3 C3 2.928(6) .
Ca3 C3 2.928(6) 5_665
Na1 O7 2.33(3) 5_675
Na1 O4 2.418(3) .
Na1 O4 2.418(3) 3_755
Na1 O5 2.450(7) .
Na1 O5 2.450(7) 9_775
Na1 O3 2.598(9) .
Na1 O3 2.598(9) 9_775
Na1 O1 2.692(9) .
Na1 C2 2.884(9) 3_755
Na1 C2 2.884(9) .
Na1 O8 2.925(17) 5_675
Na1 O8 2.925(17) .
Na3 C1 3.00(3) .
Na3 Na2 3.617(10) 5_775
Na3 Ca2 3.617(10) 5_775
Na3 Na2 3.617(10) 3_755
Na3 Ca2 3.617(10) 3_755
Na3 Ca3 4.280(16) 5_775
Na3 Ca3 4.280(16) 3_755
Na3 Ca3 4.296(16) 4_764
Na3 Ca3 4.296(16) 2_654
C1 O1 1.279(7) .
C1 O1 1.279(7) 5_775
C1 O1 1.279(7) 3_755
C1 Ca3 2.959(3) 5_775
C1 Ca3 2.959(3) 3_755
C2 O3 1.251(9) 7_755
C2 O3 1.251(9) .
C2 O4 1.310(16) .
C2 Ca3 2.836(14) 2_655
C2 Na1 2.884(9) 5_775
C3 O2 1.265(14) .
C3 O5 1.287(7) .
C3 O5 1.287(7) 7_655
C3 Ca3 2.928(6) 3_655
C4 O7 1.17(4) 3_765
C4 O7 1.17(4) .
C4 O7 1.17(4) 5_675
C4 O8 1.23(5) 3_765
C4 O8 1.23(5) 5_675
C4 O8 1.23(5) .
C4 O6 1.23(3) .
C4 Ca2 2.874(10) 2_655
C4 Na2 2.874(10) 2_655
C4 Na2 2.874(10) 4_775
C4 Ca2 2.874(10) 4_775
O1 Ca3 2.571(2) 5_775
O2 Ca3 2.525(3) 3_655
O3 Na2 2.381(7) 2_655
O3 Ca2 2.381(7) 2_655
O3 Ca3 2.491(9) 2_655
O4 Ca3 2.366(10) 5_775
O4 Na1 2.418(4) 5_775
O6 Ca1 2.28(2) 2_655
O6 Na2 2.590(5) 2_655
O6 Ca2 2.590(5) 2_655
O6 Na2 2.590(5) 6_565
O6 Ca2 2.590(5) 6_565
O6 Ca2 2.590(5) 4_775
O6 Na2 2.590(5) 4_775
O7 O8 1.03(3) 3_765
O7 O8 1.03(3) .
O7 O7 1.78(6) 3_765
O7 O7 1.78(6) 5_675
O7 Na1 2.33(3) 3_765
O7 Na2 2.89(2) 4_775
O7 Ca2 2.89(2) 4_775
O7 Na2 2.89(2) 2_655
O7 Ca2 2.89(2) 2_655
O8 O7 1.03(3) 5_675
O8 Na2 2.49(5) 2_655
O8 Ca2 2.49(5) 2_655
O8 Na1 2.925(17) 3_765
